data_2208371
loop_
_publ_author_name
'Dzier\.zawska-Majewska, Agnieszka'
'Karolak-Wojciechowska, Janina'
'Obniska, Jolanta '

_publ_section_title
;
 4-[(1,3-Dioxo-2-azaspiro[4.5]decan-2-yl)amino]benzoic acid
;
_journal_coeditor_code LH6559
_journal_issue 3
_journal_name_full 'Acta Crystallographica Section E'
_journal_page_first o931
_journal_page_last o932
_journal_paper_doi 10.1107/S1600536806003515
_journal_volume 62
_journal_year 2006
_chemical_formula_iupac 'C16 H18 N2 O4'
_chemical_formula_moiety 'C16 H18 N2 O4'
_chemical_formula_sum 'C16 H18 N2 O4'
_chemical_formula_weight 302.32
_chemical_name_systematic
;
4-[(1,3-Dioxo-2-azaspiro[4.5]decan-2-yl)amino]benzoic acid
;
_space_group_IT_number 15
_symmetry_cell_setting monoclinic
_symmetry_space_group_name_Hall '-C 2yc'
_symmetry_space_group_name_H-M 'C 1 2/c 1'
_atom_sites_solution_hydrogens geom
_atom_sites_solution_primary direct
_atom_sites_solution_secondary difmap
_audit_creation_method SHELXL-97
_cell_angle_alpha 90.00
_cell_angle_beta 92.54(3)
_cell_angle_gamma 90.00
_cell_formula_units_Z 8
_cell_length_a 18.740(4)
_cell_length_b 6.1600(12)
_cell_length_c 25.637(5)
_cell_measurement_reflns_used 930
_cell_measurement_temperature 293(2)
_cell_measurement_theta_max 43.59
_cell_measurement_theta_min 12.29
_cell_volume 2956.6(10)
_computing_cell_refinement 'SAINT (Bruker, 2003)'
_computing_data_collection 'SMART (Bruker, 2003)'
_computing_data_reduction SAINT
_computing_molecular_graphics 'SHELXTL (Bruker, 2003)'
_computing_publication_material SHELXTL
_computing_structure_refinement 'SHELXL97 (Sheldrick, 1997)'
_computing_structure_solution 'SHELXS97 (Sheldrick, 1997)'
_diffrn_ambient_temperature 293(2)
_diffrn_measured_fraction_theta_full 0.990
_diffrn_measured_fraction_theta_max 0.991
_diffrn_measurement_device_type 'Bruker SMART APEX CCD area-detector'
_diffrn_measurement_method \w
_diffrn_radiation_monochromator graphite
_diffrn_radiation_source 'fine-focus sealed tube'
_diffrn_radiation_type CuK\a
_diffrn_radiation_wavelength 1.54178
_diffrn_reflns_av_R_equivalents 0.0339
_diffrn_reflns_av_sigmaI/netI 0.0237
_diffrn_reflns_limit_h_max 22
_diffrn_reflns_limit_h_min -22
_diffrn_reflns_limit_k_max 7
_diffrn_reflns_limit_k_min -7
_diffrn_reflns_limit_l_max 31
_diffrn_reflns_limit_l_min -30
_diffrn_reflns_number 15719
_diffrn_reflns_theta_full 70.13
_diffrn_reflns_theta_max 70.13
_diffrn_reflns_theta_min 3.45
_exptl_absorpt_coefficient_mu 0.815
_exptl_absorpt_correction_T_max 0.940
_exptl_absorpt_correction_T_min 0.784
_exptl_absorpt_correction_type multi-scan
_exptl_absorpt_process_details '(SADABS; Sheldrick, 2003)'
_exptl_crystal_colour colorless
_exptl_crystal_density_diffrn 1.358
_exptl_crystal_density_method 'not measured'
_exptl_crystal_description block
_exptl_crystal_F_000 1280
_exptl_crystal_size_max 0.3
_exptl_crystal_size_mid 0.2
_exptl_crystal_size_min 0.05
_refine_diff_density_max 0.223
_refine_diff_density_min -0.295
_refine_ls_extinction_coef 0.00
_refine_ls_extinction_expression Fc^*^=kFc[1+0.001xFc^2^\l^3^/sin(2\q)]^-1/4^
_refine_ls_extinction_method SHELXL97
_refine_ls_goodness_of_fit_ref 1.021
_refine_ls_hydrogen_treatment constr
_refine_ls_matrix_type full
_refine_ls_number_parameters 200
_refine_ls_number_reflns 2777
_refine_ls_number_restraints 0
_refine_ls_restrained_S_all 1.021
_refine_ls_R_factor_all 0.0763
_refine_ls_R_factor_gt 0.0564
_refine_ls_shift/su_max 0.000
_refine_ls_shift/su_mean 0.000
_refine_ls_structure_factor_coef Fsqd
_refine_ls_weighting_details 'calc w = 1/[\s^2^(Fo^2^)+(0.0671P)^2^+2.2235P] where P = (Fo^2^+2Fc^2^)/3'
_refine_ls_weighting_scheme calc
_refine_ls_wR_factor_gt 0.1391
_refine_ls_wR_factor_ref 0.1497
_reflns_number_gt 2073
_reflns_number_total 2777
_reflns_threshold_expression I>2\s(I)
_cod_data_source_file lh6559.cif
_cod_data_source_block I
_cod_original_sg_symbol_H-M 'C 2/c'
_cod_database_code 2208371
_cod_database_fobs_code 2208371

loop_
_symmetry_equiv_pos_as_xyz
'x, y, z'
'-x, y, -z+1/2'
'x+1/2, y+1/2, z'
'-x+1/2, y+1/2, -z+1/2'
'-x, -y, -z'
'x, -y, z-1/2'
'-x+1/2, -y+1/2, -z'
'x+1/2, -y+1/2, z-1/2'

loop_
_atom_site_label
_atom_site_fract_x
_atom_site_fract_y
_atom_site_fract_z
_atom_site_U_iso_or_equiv
_atom_site_adp_type
_atom_site_calc_flag
_atom_site_refinement_flags
_atom_site_occupancy
_atom_site_type_symbol
N1 0.13506(9) 1.1635(3) 0.73558(7) 0.0556(5) Uani d . 1 N
N2 0.14030(10) 1.2142(3) 0.78776(7) 0.0616(5) Uani d . 1 N
H2 0.1779 1.3020 0.7968 0.092 Uiso d R 1 H
O1 0.22834(10) 0.9273(3) 0.73393(7) 0.0801(6) Uani d . 1 O
O2 0.05954(13) 1.4441(4) 0.71304(9) 0.1206(9) Uani d . 1 O
O3 0.04721(12) 0.7383(3) 0.99221(7) 0.0932(7) Uani d . 1 O
H3 0.0333 0.6450 1.0217 0.140 Uiso d R 1 H
O4 0.00159(11) 0.5054(3) 0.93407(7) 0.0811(6) Uani d . 1 O
C2 0.18287(12) 1.0320(4) 0.71091(9) 0.0566(6) Uani d . 1 C
C3 0.16898(11) 1.0515(3) 0.65251(9) 0.0535(5) Uani d . 1 C
C4 0.10175(13) 1.1952(4) 0.64757(10) 0.0681(7) Uani d . 1 C
H4A 0.0617 1.1092 0.6398 0.102 Uiso d R 1 H
H4B 0.1007 1.3167 0.6198 0.102 Uiso d R 1 H
C5 0.09320(13) 1.2883(5) 0.70050(10) 0.0697(7) Uani d . 1 C
C11 0.15979(15) 0.8282(4) 0.62709(10) 0.0703(7) Uani d . 1 C
H11A 0.2025 0.7310 0.6400 0.105 Uiso d R 1 H
H11B 0.1168 0.7534 0.6405 0.105 Uiso d R 1 H
C12 0.15394(17) 0.8444(5) 0.56800(10) 0.0811(8) Uani d . 1 C
H12A 0.1512 0.7009 0.5498 0.122 Uiso d R 1 H
H12B 0.1052 0.9443 0.5581 0.122 Uiso d R 1 H
C13 0.21869(16) 0.9589(5) 0.54687(11) 0.0848(8) Uani d . 1 C
H13A 0.2079 0.9506 0.5064 0.127 Uiso d R 1 H
H13B 0.2606 0.8658 0.5568 0.127 Uiso d R 1 H
C14 0.22885(16) 1.1797(5) 0.57083(11) 0.0823(8) Uani d . 1 C
H14A 0.2723 1.2508 0.5602 0.123 Uiso d R 1 H
H14B 0.1823 1.2658 0.5590 0.123 Uiso d R 1 H
C15 0.23393(13) 1.1689(4) 0.63024(10) 0.0655(6) Uani d . 1 C
H15B 0.2359 1.3074 0.6469 0.098 Uiso d R 1 H
H15A 0.2789 1.0799 0.6443 0.098 Uiso d R 1 H
C21 0.11277(10) 1.0753(4) 0.82450(9) 0.0512(5) Uani d . 1 C
C22 0.07991(11) 0.8783(4) 0.81204(9) 0.0577(6) Uani d . 1 C
H22 0.0776 0.8320 0.7772 0.086 Uiso d R 1 H
C23 0.05473(12) 0.7499(4) 0.85147(9) 0.0591(6) Uani d . 1 C
H23 0.0297 0.6221 0.8422 0.089 Uiso d R 1 H
C24 0.06134(11) 0.8142(4) 0.90322(9) 0.0553(5) Uani d . 1 C
C25 0.09286(13) 1.0142(4) 0.91502(9) 0.0617(6) Uani d . 1 C
H25 0.0946 1.0569 0.9520 0.093 Uiso d R 1 H
C26 0.11778(12) 1.1428(4) 0.87621(9) 0.0609(6) Uani d . 1 C
H26 0.1404 1.2827 0.8842 0.091 Uiso d R 1 H
C27 0.03537(13) 0.6767(4) 0.94527(9) 0.0620(6) Uani d . 1 C

loop_
_atom_site_aniso_label
_atom_site_aniso_U_11
_atom_site_aniso_U_22
_atom_site_aniso_U_33
_atom_site_aniso_U_12
_atom_site_aniso_U_13
_atom_site_aniso_U_23
N1 0.0507(9) 0.0607(11) 0.0557(11) 0.0015(9) 0.0071(8) 0.0046(9)
N2 0.0621(11) 0.0660(12) 0.0571(12) -0.0110(10) 0.0093(9) -0.0012(9)
O1 0.0808(12) 0.0920(13) 0.0672(11) 0.0343(11) 0.0021(9) 0.0102(9)
O2 0.1284(18) 0.138(2) 0.0962(16) 0.0829(17) 0.0160(13) 0.0040(14)
O3 0.1299(17) 0.0919(14) 0.0573(11) -0.0404(13) 0.0000(10) 0.0070(10)
O4 0.1008(14) 0.0711(12) 0.0718(12) -0.0256(11) 0.0082(10) 0.0020(9)
C2 0.0531(12) 0.0538(12) 0.0631(14) 0.0038(11) 0.0053(10) 0.0081(11)
C3 0.0535(12) 0.0505(12) 0.0568(13) 0.0015(10) 0.0049(9) 0.0075(10)
C4 0.0602(14) 0.0758(16) 0.0679(16) 0.0105(13) 0.0007(11) 0.0086(13)
C5 0.0571(13) 0.0796(17) 0.0731(17) 0.0165(13) 0.0124(12) 0.0101(14)
C11 0.0843(17) 0.0554(14) 0.0715(17) -0.0070(13) 0.0058(13) 0.0034(12)
C12 0.102(2) 0.0710(17) 0.0695(17) -0.0081(16) -0.0006(15) -0.0085(14)
C13 0.0901(19) 0.105(2) 0.0600(16) 0.0044(18) 0.0076(14) -0.0018(15)
C14 0.0786(17) 0.099(2) 0.0705(17) -0.0212(16) 0.0144(13) 0.0161(16)
C15 0.0631(14) 0.0665(15) 0.0674(15) -0.0089(12) 0.0078(11) 0.0028(12)
C21 0.0419(10) 0.0552(12) 0.0566(13) 0.0009(10) 0.0030(9) 0.0019(10)
C22 0.0550(12) 0.0640(13) 0.0541(13) -0.0058(11) 0.0038(10) -0.0039(11)
C23 0.0553(13) 0.0583(13) 0.0636(14) -0.0078(11) 0.0017(10) -0.0001(11)
C24 0.0513(12) 0.0583(13) 0.0562(13) -0.0010(11) 0.0009(10) 0.0052(10)
C25 0.0693(14) 0.0629(14) 0.0527(13) -0.0070(12) -0.0004(11) -0.0012(11)
C26 0.0645(14) 0.0568(13) 0.0614(14) -0.0093(12) 0.0019(11) -0.0018(11)
C27 0.0632(14) 0.0633(14) 0.0592(15) -0.0069(12) -0.0014(11) 0.0036(11)

loop_
_atom_type_symbol
_atom_type_description
_atom_type_scat_dispersion_real
_atom_type_scat_dispersion_imag
_atom_type_scat_source
C C 0.0181 0.0091 'International Tables Vol C Tables 4.2.6.8 and 6.1.1.4'
H H 0.0000 0.0000 'International Tables Vol C Tables 4.2.6.8 and 6.1.1.4'
N N 0.0311 0.0180 'International Tables Vol C Tables 4.2.6.8 and 6.1.1.4'
O O 0.0492 0.0322 'International Tables Vol C Tables 4.2.6.8 and 6.1.1.4'

loop_
_geom_angle_atom_site_label_1
_geom_angle_atom_site_label_2
_geom_angle_atom_site_label_3
_geom_angle
_geom_angle_publ_flag
N2 N1 C2 124.02(18) no
N2 N1 C5 121.05(19) no
C2 N1 C5 112.63(19) no
N1 N2 C21 120.53(19) no
N1 N2 H2 113.8 no
C21 N2 H2 120.0 no
C27 O3 H3 120.4 no
O1 C2 N1 123.3(2) no
O1 C2 C3 128.0(2) no
N1 C2 C3 108.65(18) no
C2 C3 C11 111.19(18) no
C2 C3 C4 103.38(19) no
C11 C3 C4 114.0(2) no
C2 C3 C15 107.38(18) no
C11 C3 C15 109.81(19) no
C4 C3 C15 110.79(19) no
C5 C4 C3 105.49(19) no
C5 C4 H4A 107.2 no
C3 C4 H4A 109.8 no
C5 C4 H4B 110.5 no
C3 C4 H4B 117.7 no
H4A C4 H4B 105.8 no
O2 C5 N1 123.7(3) no
O2 C5 C4 129.2(3) no
N1 C5 C4 107.1(2) no
C12 C11 C3 111.6(2) no
C12 C11 H11A 112.1 no
C3 C11 H11A 108.1 no
C12 C11 H11B 110.5 no
C3 C11 H11B 110.1 no
H11A C11 H11B 104.1 no
C11 C12 C13 111.2(2) no
C11 C12 H12A 114.1 no
C13 C12 H12A 105.6 no
C11 C12 H12B 106.5 no
C13 C12 H12B 108.6 no
H12A C12 H12B 110.8 no
C14 C13 C12 111.3(2) no
C14 C13 H13A 117.6 no
C12 C13 H13A 102.0 no
C14 C13 H13B 109.5 no
C12 C13 H13B 105.9 no
H13A C13 H13B 109.8 no
C13 C14 C15 111.8(2) no
C13 C14 H14A 112.7 no
C15 C14 H14A 106.4 no
C13 C14 H14B 104.5 no
C15 C14 H14B 108.8 no
H14A C14 H14B 112.7 no
C14 C15 C3 112.0(2) no
C14 C15 H15B 114.1 no
C3 C15 H15B 105.5 no
C14 C15 H15A 112.3 no
C3 C15 H15A 105.0 no
H15B C15 H15A 107.3 no
N2 C21 C26 116.9(2) no
N2 C21 C22 123.8(2) no
C26 C21 C22 119.4(2) no
C23 C22 C21 119.5(2) no
C23 C22 H22 121.4 no
C21 C22 H22 119.0 no
C22 C23 C24 121.2(2) no
C22 C23 H23 118.4 no
C24 C23 H23 120.3 no
C23 C24 C25 118.7(2) no
C23 C24 C27 121.3(2) no
C25 C24 C27 120.1(2) no
C26 C25 C24 120.5(2) no
C26 C25 H25 123.2 no
C24 C25 H25 116.2 no
C25 C26 C21 120.6(2) no
C25 C26 H26 121.1 no
C21 C26 H26 118.2 no
O4 C27 O3 122.1(2) no
O4 C27 C24 119.7(2) no
O3 C27 C24 118.2(2) no

loop_
_geom_bond_atom_site_label_1
_geom_bond_atom_site_label_2
_geom_bond_distance
_geom_bond_publ_flag
N1 N2 1.373(2) no
N1 C2 1.382(3) no
N1 C5 1.398(3) no
N2 C21 1.389(3) no
N2 H2 0.9107 no
O1 C2 1.202(3) no
O2 C5 1.200(3) no
O3 C27 1.272(3) no
O3 H3 0.9937 no
O4 C27 1.257(3) no
C2 C3 1.513(3) no
C3 C11 1.529(3) no
C3 C4 1.540(3) no
C3 C15 1.547(3) no
C4 C5 1.488(4) no
C4 H4A 0.9337 no
C4 H4B 1.0326 no
C11 C12 1.517(3) no
C11 H11A 1.0422 no
C11 H11B 1.0020 no
C12 C13 1.524(4) no
C12 H12A 0.9999 no
C12 H12B 1.1213 no
C13 C14 1.501(4) no
C13 H13A 1.0504 no
C13 H13B 0.9964 no
C14 C15 1.523(3) no
C14 H14A 0.9742 no
C14 H14B 1.0533 no
C15 H15B 0.9545 no
C15 H15A 1.0550 no
C21 C26 1.389(3) no
C21 C22 1.392(3) no
C22 C23 1.383(3) no
C22 H22 0.9374 no
C23 C24 1.385(3) no
C23 H23 0.9419 no
C24 C25 1.394(3) no
C24 C27 1.471(3) no
C25 C26 1.370(3) no
C25 H25 0.9822 no
C26 H26 0.9781 no

loop_
_geom_hbond_atom_site_label_D
_geom_hbond_atom_site_label_H
_geom_hbond_atom_site_label_A
_geom_hbond_site_symmetry_A
_geom_hbond_distance_DH
_geom_hbond_distance_HA
_geom_hbond_distance_DA
_geom_hbond_angle_DHA
N2 H2 O1 4_556 0.91 2.10 2.866(3) 141
O3 H3 O4 5_567 0.99 1.62 2.611(3) 171
C4 H4B O4 2_566 1.03 2.59 3.380(3) 133
C23 H23 O2 2_546 0.94 2.41 3.249(3) 149
C25 H25 O3 1 0.98 2.41 2.773(3) 101

loop_
_geom_torsion_atom_site_label_1
_geom_torsion_atom_site_label_2
_geom_torsion_atom_site_label_3
_geom_torsion_atom_site_label_4
_geom_torsion
_geom_torsion_publ_flag
C2 N1 N2 C21 -84.6(3) no
C5 N1 N2 C21 113.9(2) no
N2 N1 C2 O1 9.8(3) no
C5 N1 C2 O1 172.7(2) no
N2 N1 C2 C3 -168.26(18) no
C5 N1 C2 C3 -5.4(3) no
O1 C2 C3 C11 54.0(3) no
N1 C2 C3 C11 -128.0(2) no
O1 C2 C3 C4 176.7(2) no
N1 C2 C3 C4 -5.3(2) no
O1 C2 C3 C15 -66.2(3) no
N1 C2 C3 C15 111.8(2) no
C2 C3 C4 C5 13.2(2) no
C11 C3 C4 C5 134.1(2) no
C15 C3 C4 C5 -101.5(2) no
N2 N1 C5 O2 -0.2(4) no
C2 N1 C5 O2 -163.7(3) no
N2 N1 C5 C4 177.70(19) no
C2 N1 C5 C4 14.3(3) no
C3 C4 C5 O2 161.0(3) no
C3 C4 C5 N1 -16.8(3) no
C2 C3 C11 C12 -173.8(2) no
C4 C3 C11 C12 69.9(3) no
C15 C3 C11 C12 -55.1(3) no
C3 C11 C12 C13 56.8(3) no
C11 C12 C13 C14 -56.3(3) no
C12 C13 C14 C15 55.1(3) no
C13 C14 C15 C3 -54.6(3) no
C2 C3 C15 C14 174.9(2) no
C11 C3 C15 C14 53.8(3) no
C4 C3 C15 C14 -72.9(3) no
N1 N2 C21 C26 -177.52(19) no
N1 N2 C21 C22 1.2(3) no
N2 C21 C22 C23 179.4(2) no
C26 C21 C22 C23 -2.0(3) no
C21 C22 C23 C24 0.3(3) no
C22 C23 C24 C25 1.2(3) no
C22 C23 C24 C27 -179.3(2) no
C23 C24 C25 C26 -1.0(3) no
C27 C24 C25 C26 179.4(2) no
C24 C25 C26 C21 -0.7(4) no
N2 C21 C26 C25 -179.1(2) no
C22 C21 C26 C25 2.1(3) no
C23 C24 C27 O4 -5.6(3) no
C25 C24 C27 O4 174.0(2) no
C23 C24 C27 O3 175.5(2) no
C25 C24 C27 O3 -5.0(3) no

loop_
_cod_related_entry_id
_cod_related_entry_database
_cod_related_entry_code
1 ChemSpider 21126353
